data_7106524
loop_
_publ_author_name
'Oleksandr Hietsoi'
'Cristina Dubceac'
'Alexander S. Filatov'
'Marina A. Petrukhina'

_publ_section_title
;
 Insulated copper(I) 'wires': structural variations and photoluminescence
;
_journal_name_full Chem.Commun.
_journal_page_first 6939
_journal_paper_doi 10.1039/c1cc11000d
_journal_volume 47
_journal_year 2011
_chemical_formula_moiety 'C16 H23 Cu O2'
_chemical_formula_sum 'C16 H23 Cu O2'
_chemical_formula_weight 310.88
_chemical_name_common 2,4,6-triisopropylbenzoato-O,O'-copper(i)
_chemical_name_systematic
;
2,4,6-triisopropylbenzoato-O,O'-copper(I)
;
_space_group_IT_number 14
_symmetry_cell_setting monoclinic
_symmetry_Int_Tables_number 14
_symmetry_space_group_name_Hall '-P 2ybc'
_symmetry_space_group_name_H-M 'P 1 21/c 1'
_atom_sites_solution_hydrogens geom
_atom_sites_solution_primary direct
_atom_sites_solution_secondary difmap
_audit_creation_method SHELXL-97
_cell_angle_alpha 90.00
_cell_angle_beta 104.285(3)
_cell_angle_gamma 90.00
_cell_formula_units_Z 4
_cell_length_a 17.979(3)
_cell_length_b 5.7850(10)
_cell_length_c 15.146(3)
_cell_measurement_reflns_used 5507
_cell_measurement_temperature 100(2)
_cell_measurement_theta_max 25.03
_cell_measurement_theta_min 2.34
_cell_volume 1526.6(5)
_computing_cell_refinement 'SAINT Ver. 6.22 (Bruker-AXS, 2003)'
_computing_data_collection 'SMART Ver. 5.622 (Bruker-AXS, 2003)'
_computing_data_reduction 'SAINT Ver. 6.22'
_computing_molecular_graphics 'SHELXTL Ver. 6.14'
_computing_publication_material 'SHELXTL Ver. 6.14'
_computing_structure_refinement 'SHELXTL Ver. 6.14'
_computing_structure_solution 'SHELXTL Ver. 6.14 (Bruker-AXS, 2003)'
_diffrn_ambient_temperature 100(2)
_diffrn_measured_fraction_theta_full 0.998
_diffrn_measured_fraction_theta_max 0.997
_diffrn_measurement_device_type 'Bruker SMART APEX CCD area-detector'
_diffrn_measurement_method '0.30\% \w scans'
_diffrn_radiation_monochromator graphite
_diffrn_radiation_source 'fine-focus sealed tube'
_diffrn_radiation_type Mo-K\a
_diffrn_radiation_wavelength 0.71073
_diffrn_reflns_av_R_equivalents 0.0381
_diffrn_reflns_av_sigmaI/netI 0.0344
_diffrn_reflns_limit_h_max 21
_diffrn_reflns_limit_h_min -21
_diffrn_reflns_limit_k_max 6
_diffrn_reflns_limit_k_min -6
_diffrn_reflns_limit_l_max 17
_diffrn_reflns_limit_l_min -18
_diffrn_reflns_number 10313
_diffrn_reflns_theta_full 25.00
_diffrn_reflns_theta_max 25.05
_diffrn_reflns_theta_min 2.34
_diffrn_standards_number 0
_exptl_absorpt_coefficient_mu 1.426
_exptl_absorpt_correction_T_max 0.9859
_exptl_absorpt_correction_T_min 0.6994
_exptl_absorpt_correction_type multi-scan
_exptl_absorpt_process_details
;
SADABS (Bruker-AXS, 2003)
;
_exptl_crystal_colour colorless
_exptl_crystal_density_diffrn 1.353
_exptl_crystal_density_method 'not measured'
_exptl_crystal_description needle
_exptl_crystal_F_000 656
_exptl_crystal_size_max 0.27
_exptl_crystal_size_mid 0.04
_exptl_crystal_size_min 0.01
_refine_diff_density_max 1.341
_refine_diff_density_min -0.629
_refine_diff_density_rms 0.102
_refine_ls_extinction_method none
_refine_ls_goodness_of_fit_ref 1.074
_refine_ls_hydrogen_treatment noref
_refine_ls_matrix_type full
_refine_ls_number_parameters 236
_refine_ls_number_reflns 2688
_refine_ls_number_restraints 24
_refine_ls_restrained_S_all 1.069
_refine_ls_R_factor_all 0.0726
_refine_ls_R_factor_gt 0.0609
_refine_ls_shift/su_max 0.000
_refine_ls_shift/su_mean 0.000
_refine_ls_structure_factor_coef Fsqd
_refine_ls_weighting_details 'calc w=1/[\s^2^(Fo^2^)+(0.0818P)^2^+6.3989P] where P=(Fo^2^+2Fc^2^)/3'
_refine_ls_weighting_scheme calc
_refine_ls_wR_factor_gt 0.1667
_refine_ls_wR_factor_ref 0.1756
_reflns_number_gt 2214
_reflns_number_total 2688
_reflns_threshold_expression I>2\s(I)
_cod_data_source_file c1cc11000d.txt
_cod_data_source_block 814791
_cod_original_cell_volume 1526.5(5)
_cod_original_sg_symbol_Hall '-P 2ybc '
_cod_original_sg_symbol_H-M 'P 1 21/c 1 '
_cod_database_code 7106524

loop_
_symmetry_equiv_pos_as_xyz
'x, y, z'
'-x, y+1/2, -z+1/2'
'-x, -y, -z'
'x, -y-1/2, z-1/2'

loop_
_atom_site_label
_atom_site_type_symbol
_atom_site_fract_x
_atom_site_fract_y
_atom_site_fract_z
_atom_site_U_iso_or_equiv
_atom_site_adp_type
_atom_site_occupancy
_atom_site_symmetry_multiplicity
_atom_site_calc_flag
_atom_site_refinement_flags
_atom_site_disorder_assembly
_atom_site_disorder_group
Cu1 Cu 0.49882(3) 0.66246(13) 0.26693(4) 0.0380(3) Uani 1 1 d . . .
O1 O 0.5892(2) 0.7385(7) 0.3500(3) 0.0465(10) Uani 1 1 d . . .
O2 O 0.5945(2) 1.1070(7) 0.3137(3) 0.0426(10) Uani 1 1 d . . .
C1 C 0.6200(3) 0.9309(9) 0.3587(3) 0.0277(11) Uani 1 1 d . . .
C2 C 0.6953(3) 0.9633(8) 0.4281(3) 0.0262(10) Uani 1 1 d . A .
C3 C 0.7628(3) 0.8793(9) 0.4102(4) 0.0321(11) Uani 1 1 d . . .
C4 C 0.8317(3) 0.9285(10) 0.4730(4) 0.0396(13) Uani 1 1 d . B .
H4 H 0.8783 0.8720 0.4622 0.047 Uiso 1 1 calc R . .
C5 C 0.8343(3) 1.0591(9) 0.5516(3) 0.0354(12) Uani 1 1 d . . .
C6 C 0.7664(3) 1.1329(9) 0.5676(3) 0.0350(12) Uani 1 1 d . A .
H6 H 0.7675 1.2177 0.6216 0.042 Uiso 1 1 calc R . .
C7 C 0.6964(3) 1.0881(9) 0.5078(3) 0.0339(12) Uani 1 1 d . . .
C8X C 0.6270(11) 1.208(3) 0.5260(12) 0.036(5) Uani 0.50 1 d PDU A 1
H8X H 0.5903 1.2337 0.4655 0.043 Uiso 0.50 1 calc PR A 1
C9X C 0.6355(10) 1.439(2) 0.5767(12) 0.055(4) Uani 0.50 1 d PD A 1
H9X1 H 0.5874 1.4763 0.5927 0.083 Uiso 0.50 1 calc PR A 1
H9X2 H 0.6477 1.5603 0.5374 0.083 Uiso 0.50 1 calc PR A 1
H9X3 H 0.6770 1.4272 0.6323 0.083 Uiso 0.50 1 calc PR A 1
C10X C 0.5902(11) 1.030(3) 0.5766(14) 0.063(4) Uani 0.50 1 d PD A 1
H10A H 0.5875 0.8804 0.5459 0.094 Uiso 0.50 1 calc PR A 1
H10B H 0.5382 1.0812 0.5769 0.094 Uiso 0.50 1 calc PR A 1
H10C H 0.6211 1.0157 0.6394 0.094 Uiso 0.50 1 calc PR A 1
C8Y C 0.6183(8) 1.133(3) 0.5333(8) 0.028(3) Uani 0.50 1 d PD A 2
H8Y H 0.5758 1.0633 0.4853 0.033 Uiso 0.50 1 calc PR A 2
C9Y C 0.6090(9) 1.393(2) 0.5309(11) 0.048(3) Uani 0.50 1 d PD A 2
H9Y1 H 0.5621 1.4346 0.5493 0.072 Uiso 0.50 1 calc PR A 2
H9Y2 H 0.6054 1.4496 0.4690 0.072 Uiso 0.50 1 calc PR A 2
H9Y3 H 0.6534 1.4643 0.5730 0.072 Uiso 0.50 1 calc PR A 2
C10Y C 0.6146(9) 1.037(3) 0.6260(8) 0.040(3) Uani 0.50 1 d PD A 2
H10D H 0.6531 1.1147 0.6740 0.060 Uiso 0.50 1 calc PR A 2
H10E H 0.6249 0.8707 0.6280 0.060 Uiso 0.50 1 calc PR A 2
H10F H 0.5634 1.0648 0.6356 0.060 Uiso 0.50 1 calc PR A 2
C11X C 0.7619(13) 0.762(3) 0.318(2) 0.028(6) Uani 0.45 1 d PD B 1
H11X H 0.7117 0.8022 0.2751 0.034 Uiso 0.45 1 calc PR B 1
C12X C 0.7610(11) 0.500(2) 0.3329(12) 0.047(4) Uani 0.45 1 d PD B 1
H12A H 0.7580 0.4200 0.2750 0.071 Uiso 0.45 1 calc PR B 1
H12B H 0.7163 0.4584 0.3558 0.071 Uiso 0.45 1 calc PR B 1
H12C H 0.8081 0.4535 0.3773 0.071 Uiso 0.45 1 calc PR B 1
C13X C 0.8241(8) 0.835(3) 0.2721(11) 0.040(4) Uani 0.45 1 d PDU B 1
H13A H 0.8737 0.7740 0.3065 0.060 Uiso 0.45 1 calc PR B 1
H13B H 0.8265 1.0043 0.2706 0.060 Uiso 0.45 1 calc PR B 1
H13C H 0.8124 0.7747 0.2098 0.060 Uiso 0.45 1 calc PR B 1
C11Y C 0.7609(14) 0.724(3) 0.3290(19) 0.035(6) Uani 0.55 1 d PDU B 2
H11Y H 0.7061 0.6829 0.3013 0.042 Uiso 0.55 1 calc PR B 2
C12Y C 0.8057(7) 0.5004(18) 0.3520(8) 0.035(3) Uani 0.55 1 d PD B 2
H12D H 0.8602 0.5357 0.3765 0.052 Uiso 0.55 1 calc PR B 2
H12E H 0.7994 0.4066 0.2967 0.052 Uiso 0.55 1 calc PR B 2
H12F H 0.7865 0.4144 0.3975 0.052 Uiso 0.55 1 calc PR B 2
C13Y C 0.7888(11) 0.870(2) 0.2606(9) 0.063(4) Uani 0.55 1 d PD B 2
H13D H 0.7545 1.0020 0.2424 0.094 Uiso 0.55 1 calc PR B 2
H13E H 0.7893 0.7757 0.2068 0.094 Uiso 0.55 1 calc PR B 2
H13F H 0.8409 0.9250 0.2882 0.094 Uiso 0.55 1 calc PR B 2
C14 C 0.9095(3) 1.1315(10) 0.6169(4) 0.0445(14) Uani 1 1 d . B .
H14 H 0.8952 1.1940 0.6720 0.053 Uiso 1 1 calc R . .
C15 C 0.9450(3) 1.3299(10) 0.5783(4) 0.0456(14) Uani 1 1 d . . .
H15A H 0.9923 1.3777 0.6222 0.068 Uiso 1 1 calc R B .
H15B H 0.9090 1.4598 0.5663 0.068 Uiso 1 1 calc R . .
H15C H 0.9571 1.2819 0.5214 0.068 Uiso 1 1 calc R . .
C16 C 0.9634(4) 0.9427(12) 0.6500(5) 0.065(2) Uani 1 1 d . . .
H16A H 0.9784 0.8705 0.5984 0.098 Uiso 1 1 calc R B .
H16B H 0.9389 0.8273 0.6808 0.098 Uiso 1 1 calc R . .
H16C H 1.0091 1.0040 0.6929 0.098 Uiso 1 1 calc R . .

loop_
_atom_site_aniso_label
_atom_site_aniso_U_11
_atom_site_aniso_U_22
_atom_site_aniso_U_33
_atom_site_aniso_U_23
_atom_site_aniso_U_13
_atom_site_aniso_U_12
Cu1 0.0258(4) 0.0466(4) 0.0345(4) -0.0095(3) -0.0061(3) -0.0027(3)
O1 0.034(2) 0.041(2) 0.051(2) -0.0078(19) -0.0148(17) -0.0047(18)
O2 0.0295(19) 0.053(2) 0.037(2) 0.0101(18) -0.0089(16) 0.0010(17)
C1 0.025(2) 0.038(3) 0.020(2) -0.002(2) 0.0065(19) 0.005(2)
C2 0.032(2) 0.022(2) 0.022(2) 0.0017(19) 0.0019(19) 0.0000(19)
C3 0.029(3) 0.029(3) 0.036(3) 0.000(2) 0.002(2) 0.002(2)
C4 0.026(3) 0.038(3) 0.051(3) 0.009(3) 0.003(2) 0.004(2)
C5 0.042(3) 0.028(3) 0.028(3) 0.007(2) -0.007(2) -0.012(2)
C6 0.045(3) 0.035(3) 0.020(2) -0.002(2) -0.002(2) -0.002(2)
C7 0.039(3) 0.034(3) 0.026(3) -0.001(2) 0.004(2) 0.002(2)
C8X 0.036(5) 0.036(5) 0.035(5) -0.0001(10) 0.0087(16) -0.0004(10)
C9X 0.073(11) 0.037(8) 0.058(10) -0.020(8) 0.018(8) -0.010(7)
C10X 0.077(12) 0.046(9) 0.075(12) -0.019(10) 0.038(12) -0.013(8)
C8Y 0.034(7) 0.036(8) 0.015(6) -0.008(6) 0.009(5) -0.005(7)
C9Y 0.061(10) 0.036(9) 0.057(10) 0.012(7) 0.032(8) 0.014(7)
C10Y 0.058(9) 0.043(8) 0.025(6) -0.001(6) 0.021(6) -0.004(6)
C11X 0.026(8) 0.016(9) 0.044(13) 0.003(7) 0.012(6) 0.010(6)
C12X 0.069(11) 0.027(8) 0.053(10) 0.007(7) 0.029(9) 0.013(8)
C13X 0.039(4) 0.040(4) 0.040(4) 0.0003(10) 0.0100(14) 0.0003(10)
C11Y 0.035(6) 0.035(6) 0.035(6) -0.0002(10) 0.0085(18) 0.0000(10)
C12Y 0.049(7) 0.023(5) 0.030(5) -0.002(4) 0.008(5) 0.006(6)
C13Y 0.099(14) 0.055(9) 0.032(7) 0.009(6) 0.010(8) 0.011(9)
C14 0.040(3) 0.048(4) 0.038(3) 0.003(3) -0.007(2) -0.009(3)
C15 0.041(3) 0.043(3) 0.047(3) -0.004(3) 0.000(3) -0.017(3)
C16 0.053(4) 0.046(4) 0.074(5) 0.008(3) -0.026(3) -0.007(3)

loop_
_atom_type_symbol
_atom_type_description
_atom_type_scat_dispersion_real
_atom_type_scat_dispersion_imag
_atom_type_scat_source
C C 0.0033 0.0016 'International Tables Vol C Tables 4.2.6.8 and 6.1.1.4'
H H 0.0000 0.0000 'International Tables Vol C Tables 4.2.6.8 and 6.1.1.4'
O O 0.0106 0.0060 'International Tables Vol C Tables 4.2.6.8 and 6.1.1.4'
Cu Cu 0.3201 1.2651 'International Tables Vol C Tables 4.2.6.8 and 6.1.1.4'

loop_
_geom_angle_atom_site_label_1
_geom_angle_atom_site_label_2
_geom_angle_atom_site_label_3
_geom_angle
_geom_angle_site_symmetry_1
_geom_angle_site_symmetry_3
_geom_angle_publ_flag
O2 Cu1 O1 175.67(18) 2_645 . yes
O2 Cu1 Cu1 76.31(13) 2_645 2_645 yes
O1 Cu1 Cu1 107.76(14) . 2_645 yes
O2 Cu1 Cu1 96.07(13) 2_645 2_655 yes
O1 Cu1 Cu1 80.57(14) . 2_655 yes
Cu1 Cu1 Cu1 159.43(5) 2_645 2_655 yes
C1 O1 Cu1 125.7(4) . . ?
C1 O2 Cu1 130.9(4) . 2_655 ?
O1 C1 O2 125.6(4) . . ?
O1 C1 C2 119.2(4) . . ?
O2 C1 C2 115.1(4) . . ?
C3 C2 C7 121.3(4) . . ?
C3 C2 C1 119.7(4) . . ?
C7 C2 C1 118.9(4) . . ?
C4 C3 C2 117.8(5) . . ?
C4 C3 C11Y 120.9(10) . . ?
C2 C3 C11Y 121.2(10) . . ?
C4 C3 C11X 121.0(10) . . ?
C2 C3 C11X 120.8(9) . . ?
C3 C4 C5 121.9(5) . . ?
C3 C4 H4 119.1 . . ?
C5 C4 H4 119.1 . . ?
C6 C5 C4 118.3(5) . . ?
C6 C5 C14 119.1(5) . . ?
C4 C5 C14 122.5(5) . . ?
C5 C6 C7 122.2(5) . . ?
C5 C6 H6 118.9 . . ?
C7 C6 H6 118.9 . . ?
C6 C7 C2 118.5(5) . . ?
C6 C7 C8X 117.0(8) . . ?
C2 C7 C8X 123.8(8) . . ?
C6 C7 C8Y 122.3(6) . . ?
C2 C7 C8Y 118.3(6) . . ?
C7 C8X C10X 105.3(13) . . ?
C7 C8X C9X 120.5(13) . . ?
C10X C8X C9X 109.7(13) . . ?
C7 C8X H8X 106.9 . . ?
C10X C8X H8X 106.9 . . ?
C9X C8X H8X 106.9 . . ?
C9Y C8Y C10Y 110.6(10) . . ?
C9Y C8Y C7 105.1(12) . . ?
C10Y C8Y C7 114.3(11) . . ?
C9Y C8Y H8Y 108.9 . . ?
C10Y C8Y H8Y 108.9 . . ?
C7 C8Y H8Y 108.9 . . ?
C8Y C9Y H9Y1 109.5 . . ?
C8Y C9Y H9Y2 109.5 . . ?
H9Y1 C9Y H9Y2 109.5 . . ?
C8Y C9Y H9Y3 109.5 . . ?
H9Y1 C9Y H9Y3 109.5 . . ?
H9Y2 C9Y H9Y3 109.5 . . ?
C8Y C10Y H10D 109.5 . . ?
C8Y C10Y H10E 109.5 . . ?
H10D C10Y H10E 109.5 . . ?
C8Y C10Y H10F 109.5 . . ?
H10D C10Y H10F 109.5 . . ?
H10E C10Y H10F 109.5 . . ?
C13X C11X C12X 112.4(13) . . ?
C13X C11X C3 116.3(18) . . ?
C12X C11X C3 107.4(16) . . ?
C13X C11X H11X 106.7 . . ?
C12X C11X H11X 106.7 . . ?
C3 C11X H11X 106.7 . . ?
C13Y C11Y C3 106.4(15) . . ?
C13Y C11Y C12Y 112.5(13) . . ?
C3 C11Y C12Y 114.5(18) . . ?
C13Y C11Y H11Y 107.7 . . ?
C3 C11Y H11Y 107.7 . . ?
C12Y C11Y H11Y 107.7 . . ?
C11Y C12Y H12D 109.5 . . ?
C11Y C12Y H12E 109.5 . . ?
H12D C12Y H12E 109.5 . . ?
C11Y C12Y H12F 109.5 . . ?
H12D C12Y H12F 109.5 . . ?
H12E C12Y H12F 109.5 . . ?
C11Y C13Y H13D 109.5 . . ?
C11Y C13Y H13E 109.5 . . ?
H13D C13Y H13E 109.5 . . ?
C11Y C13Y H13F 109.5 . . ?
H13D C13Y H13F 109.5 . . ?
H13E C13Y H13F 109.5 . . ?
C16 C14 C15 113.3(6) . . ?
C16 C14 C5 115.1(5) . . ?
C15 C14 C5 110.7(5) . . ?
C16 C14 H14 105.7 . . ?
C15 C14 H14 105.7 . . ?
C5 C14 H14 105.7 . . ?
C14 C15 H15A 109.5 . . ?
C14 C15 H15B 109.5 . . ?
H15A C15 H15B 109.5 . . ?
C14 C15 H15C 109.5 . . ?
H15A C15 H15C 109.5 . . ?
H15B C15 H15C 109.5 . . ?
C14 C16 H16A 109.5 . . ?
C14 C16 H16B 109.5 . . ?
H16A C16 H16B 109.5 . . ?
C14 C16 H16C 109.5 . . ?
H16A C16 H16C 109.5 . . ?
H16B C16 H16C 109.5 . . ?

loop_
_geom_bond_atom_site_label_1
_geom_bond_atom_site_label_2
_geom_bond_distance
_geom_bond_site_symmetry_2
_geom_bond_publ_flag
Cu1 O2 1.844(3) 2_645 yes
Cu1 O1 1.846(3) . yes
O1 C1 1.236(6) . ?
O2 C1 1.248(6) . ?
O2 Cu1 1.844(3) 2_655 yes
C1 C2 1.506(6) . ?
C2 C3 1.394(7) . ?
C2 C7 1.403(7) . ?
C3 C4 1.393(7) . ?
C3 C11Y 1.51(3) . ?
C3 C11X 1.55(3) . ?
C4 C5 1.401(8) . ?
C4 H4 0.9500 . ?
C5 C6 1.369(8) . ?
C5 C14 1.524(7) . ?
C6 C7 1.382(7) . ?
C6 H6 0.9500 . ?
C7 C8X 1.510(19) . ?
C7 C8Y 1.567(14) . ?
C8X C10X 1.525(16) . ?
C8X C9X 1.529(17) . ?
C8X H8X 1.0000 . ?
C9X H9X1 0.9800 . ?
C9X H9X2 0.9800 . ?
C9X H9X3 0.9800 . ?
C10X H10A 0.9800 . ?
C10X H10B 0.9800 . ?
C10X H10C 0.9800 . ?
C8Y C9Y 1.515(16) . ?
C8Y C10Y 1.527(15) . ?
C8Y H8Y 1.0000 . ?
C9Y H9Y1 0.9800 . ?
C9Y H9Y2 0.9800 . ?
C9Y H9Y3 0.9800 . ?
C10Y H10D 0.9800 . ?
C10Y H10E 0.9800 . ?
C10Y H10F 0.9800 . ?
C11X C13X 1.515(17) . ?
C11X C12X 1.532(17) . ?
C11X H11X 1.0000 . ?
C12X H12A 0.9800 . ?
C12X H12B 0.9800 . ?
C12X H12C 0.9800 . ?
C13X H13A 0.9800 . ?
C13X H13B 0.9800 . ?
C13X H13C 0.9800 . ?
C11Y C13Y 1.514(16) . ?
C11Y C12Y 1.520(17) . ?
C11Y H11Y 1.0000 . ?
C12Y H12D 0.9800 . ?
C12Y H12E 0.9800 . ?
C12Y H12F 0.9800 . ?
C13Y H13D 0.9800 . ?
C13Y H13E 0.9800 . ?
C13Y H13F 0.9800 . ?
C14 C16 1.464(9) . ?
C14 C15 1.500(8) . ?
C14 H14 1.0000 . ?
C15 H15A 0.9800 . ?
C15 H15B 0.9800 . ?
C15 H15C 0.9800 . ?
C16 H16A 0.9800 . ?
C16 H16B 0.9800 . ?
C16 H16C 0.9800 . ?
